data_7101401
loop_
_publ_author_name
'Gerhard Erker'
'Gereon Dierker'
'Roland Frohlich'
'Stefan Grimme'
'Gerald Kehr'

_publ_section_title
;
Stereo-Electronic Interaction in Complex Molecules:
Cyclopropyl Conjugation with Lewis Acidic Centres Across Connecting
Carbon Carbon Triple Bonds
;
_journal_issue 37
_journal_name_full 'Chemical Communications'
_journal_paper_doi 10.1039/b607906g
_journal_year 2006
_chemical_formula_sum 'C20 H20 Zr'
_chemical_formula_weight 351.58
_chemical_name_systematic
;
?
;
_space_group_IT_number 60
_symmetry_cell_setting orthorhombic
_symmetry_space_group_name_Hall '-P 2n 2ab'
_symmetry_space_group_name_H-M 'P b c n'
_atom_sites_solution_hydrogens geom
_atom_sites_solution_primary direct
_atom_sites_solution_secondary difmap
_audit_creation_method SHELXL-97
_cell_angle_alpha 90.00
_cell_angle_beta 90.00
_cell_angle_gamma 90.00
_cell_formula_units_Z 4
_cell_length_a 14.261(1)
_cell_length_b 6.462(1)
_cell_length_c 17.607(1)
_cell_measurement_temperature 198(2)
_cell_volume 1622.6(3)
_computing_cell_refinement 'Collect (Nonius B.V., 1998)'
_computing_data_collection 'collect (Nonius B.V., 1998)'
_computing_data_reduction 'Denzo-SMN (OTwinowski & Minor, 2003)'
_computing_molecular_graphics 'SCHAKAL (Keller, 1997)'
_computing_publication_material 'SHELXL-97 (Sheldrick, 1997)'
_computing_structure_refinement 'SHELXL-97 (Sheldrick, 1997)'
_computing_structure_solution 'SHELXS-97 (Sheldrick, 1990)'
_diffrn_ambient_temperature 198(2)
_diffrn_measured_fraction_theta_full 0.998
_diffrn_measured_fraction_theta_max 0.998
_diffrn_measurement_device_type 'Nonius KappaCCD'
_diffrn_measurement_method '\w and \f scans'
_diffrn_radiation_monochromator graphite
_diffrn_radiation_source 'rotating anode Nonius FR591'
_diffrn_radiation_type MoK\a
_diffrn_radiation_wavelength 0.71073
_diffrn_reflns_av_R_equivalents 0.026
_diffrn_reflns_av_sigmaI/netI 0.0236
_diffrn_reflns_limit_h_max 18
_diffrn_reflns_limit_h_min -18
_diffrn_reflns_limit_k_max 8
_diffrn_reflns_limit_k_min -8
_diffrn_reflns_limit_l_max 22
_diffrn_reflns_limit_l_min -23
_diffrn_reflns_number 10858
_diffrn_reflns_theta_full 27.86
_diffrn_reflns_theta_max 27.86
_diffrn_reflns_theta_min 2.72
_exptl_absorpt_coefficient_mu 0.669
_exptl_absorpt_correction_T_max 0.9673
_exptl_absorpt_correction_T_min 0.8506
_exptl_absorpt_correction_type empirical
_exptl_absorpt_process_details 'Denzo (Otwinowski, Borek, Majewski & Minor, 2003)'
_exptl_crystal_colour yellow
_exptl_crystal_density_diffrn 1.439
_exptl_crystal_density_method 'not measured'
_exptl_crystal_description plate
_exptl_crystal_F_000 720
_exptl_crystal_size_max 0.25
_exptl_crystal_size_mid 0.20
_exptl_crystal_size_min 0.05
_refine_diff_density_max 0.355
_refine_diff_density_min -0.590
_refine_diff_density_rms 0.074
_refine_ls_extinction_method none
_refine_ls_goodness_of_fit_ref 1.013
_refine_ls_hydrogen_treatment riding
_refine_ls_matrix_type full
_refine_ls_number_parameters 96
_refine_ls_number_reflns 1937
_refine_ls_number_restraints 0
_refine_ls_restrained_S_all 1.013
_refine_ls_R_factor_all 0.0339
_refine_ls_R_factor_gt 0.0255
_refine_ls_shift/su_max 0.000
_refine_ls_shift/su_mean 0.000
_refine_ls_structure_factor_coef Fsqd
_refine_ls_weighting_details 'calc w=1/[\s^2^(Fo^2^)+(0.0430P)^2^+0.7950P] where P=(Fo^2^+2Fc^2^)/3'
_refine_ls_weighting_scheme calc
_refine_ls_wR_factor_gt 0.0702
_refine_ls_wR_factor_ref 0.0748
_reflns_number_gt 1595
_reflns_number_total 1937
_reflns_threshold_expression >2sigma(I)
_cod_data_source_file b607906g.txt
_cod_original_sg_symbol_H-M Pbcn
_cod_database_code 7101401

loop_
_symmetry_equiv_pos_as_xyz
'x, y, z'
'-x+1/2, -y+1/2, z+1/2'
'-x, y, -z+1/2'
'x+1/2, -y+1/2, -z'
'-x, -y, -z'
'x-1/2, y-1/2, -z-1/2'
'x, -y, z-1/2'
'-x-1/2, y-1/2, z'

loop_
_atom_site_label
_atom_site_type_symbol
_atom_site_fract_x
_atom_site_fract_y
_atom_site_fract_z
_atom_site_U_iso_or_equiv
_atom_site_adp_type
_atom_site_occupancy
_atom_site_symmetry_multiplicity
_atom_site_calc_flag
_atom_site_refinement_flags
Zr1 Zr 0.5000 0.05793(3) 0.2500 0.01545(10) Uani 1 2 d S
C1 C 0.42167(13) 0.2687(3) 0.17151(10) 0.0260(4) Uani 1 1 d .
C2 C 0.37801(13) 0.3814(3) 0.12931(10) 0.0249(4) Uani 1 1 d .
C3 C 0.32735(13) 0.5250(3) 0.08154(10) 0.0272(4) Uani 1 1 d .
H3A H 0.2704 0.5887 0.1051 0.033 Uiso 1 1 calc R
C4 C 0.32250(19) 0.4932(3) -0.00344(10) 0.0386(5) Uani 1 1 d .
H4A H 0.3551 0.3713 -0.0249 0.046 Uiso 1 1 calc R
H4B H 0.2635 0.5314 -0.0296 0.046 Uiso 1 1 calc R
C5 C 0.38096(15) 0.6627(3) 0.02750(11) 0.0367(5) Uani 1 1 d .
H5A H 0.3583 0.8063 0.0206 0.044 Uiso 1 1 calc R
H5B H 0.4499 0.6462 0.0252 0.044 Uiso 1 1 calc R
C6 C 0.36341(15) 0.0878(3) 0.33996(12) 0.0352(5) Uani 1 1 d .
H6A H 0.3358 0.2198 0.3593 0.042 Uiso 1 1 calc R
C7 C 0.43150(15) -0.0316(3) 0.37696(11) 0.0334(4) Uani 1 1 d .
H7A H 0.4603 0.0008 0.4274 0.040 Uiso 1 1 calc R
C8 C 0.44243(14) -0.2169(3) 0.33670(11) 0.0325(4) Uani 1 1 d .
H8A H 0.4793 -0.3397 0.3541 0.039 Uiso 1 1 calc R
C9 C 0.38011(15) -0.2136(3) 0.27526(12) 0.0346(5) Uani 1 1 d .
H9A H 0.3654 -0.3334 0.2413 0.041 Uiso 1 1 calc R
C10 C 0.33068(14) -0.0263(4) 0.27793(13) 0.0361(5) Uani 1 1 d .
H10A H 0.2759 0.0112 0.2452 0.043 Uiso 1 1 calc R

loop_
_atom_site_aniso_label
_atom_site_aniso_U_11
_atom_site_aniso_U_22
_atom_site_aniso_U_33
_atom_site_aniso_U_23
_atom_site_aniso_U_13
_atom_site_aniso_U_12
Zr1 0.01668(14) 0.01418(14) 0.01549(14) 0.000 -0.00044(8) 0.000
C1 0.0282(9) 0.0236(9) 0.0262(9) 0.0016(7) -0.0026(7) 0.0006(7)
C2 0.0279(9) 0.0219(8) 0.0250(9) -0.0004(7) -0.0021(7) -0.0013(7)
C3 0.0258(9) 0.0310(9) 0.0249(9) 0.0038(7) -0.0019(7) 0.0054(8)
C4 0.0381(13) 0.0523(12) 0.0255(11) 0.0052(11) -0.0072(8) -0.0025(9)
C5 0.0337(11) 0.0387(11) 0.0378(11) 0.0147(9) -0.0065(9) -0.0016(9)
C6 0.0371(11) 0.0316(10) 0.0369(11) 0.0017(8) 0.0189(9) 0.0091(8)
C7 0.0367(11) 0.0438(11) 0.0197(9) 0.0035(8) 0.0067(8) -0.0041(9)
C8 0.0327(10) 0.0273(9) 0.0375(11) 0.0138(8) 0.0131(8) 0.0047(8)
C9 0.0318(10) 0.0333(10) 0.0386(10) -0.0063(9) 0.0140(9) -0.0137(9)
C10 0.0178(9) 0.0537(13) 0.0367(11) 0.0099(10) 0.0045(9) -0.0007(9)

loop_
_atom_type_symbol
_atom_type_description
_atom_type_scat_dispersion_real
_atom_type_scat_dispersion_imag
_atom_type_scat_source
C C 0.0033 0.0016 'International Tables Vol C Tables 4.2.6.8 and 6.1.1.4'
H H 0.0000 0.0000 'International Tables Vol C Tables 4.2.6.8 and 6.1.1.4'
Zr Zr -2.9673 0.5597 'International Tables Vol C Tables 4.2.6.8 and 6.1.1.4'

loop_
_geom_angle_atom_site_label_1
_geom_angle_atom_site_label_2
_geom_angle_atom_site_label_3
_geom_angle
_geom_angle_site_symmetry_1
_geom_angle_site_symmetry_3
C1 Zr1 C1 105.06(9) 3_655 .
C1 Zr1 C8 130.54(7) 3_655 3_655
C1 Zr1 C8 102.75(7) . 3_655
C1 Zr1 C8 102.75(7) 3_655 .
C1 Zr1 C8 130.54(7) . .
C8 Zr1 C8 88.62(9) 3_655 .
C1 Zr1 C9 101.32(7) 3_655 3_655
C1 Zr1 C9 131.38(7) . 3_655
C8 Zr1 C9 32.72(7) 3_655 3_655
C8 Zr1 C9 80.38(7) . 3_655
C1 Zr1 C9 131.38(7) 3_655 .
C1 Zr1 C9 101.32(7) . .
C8 Zr1 C9 80.38(7) 3_655 .
C8 Zr1 C9 32.72(7) . .
C9 Zr1 C9 90.39(10) 3_655 .
C1 Zr1 C7 119.75(7) 3_655 3_655
C1 Zr1 C7 77.55(7) . 3_655
C8 Zr1 C7 32.59(6) 3_655 3_655
C8 Zr1 C7 120.82(7) . 3_655
C9 Zr1 C7 53.89(7) 3_655 3_655
C9 Zr1 C7 105.32(7) . 3_655
C1 Zr1 C7 77.55(7) 3_655 .
C1 Zr1 C7 119.75(7) . .
C8 Zr1 C7 120.82(7) 3_655 .
C8 Zr1 C7 32.59(6) . .
C9 Zr1 C7 105.32(7) 3_655 .
C9 Zr1 C7 53.89(7) . .
C7 Zr1 C7 153.33(9) 3_655 .
C1 Zr1 C6 87.46(7) 3_655 3_655
C1 Zr1 C6 87.20(7) . 3_655
C8 Zr1 C6 53.97(6) 3_655 3_655
C8 Zr1 C6 134.24(7) . 3_655
C9 Zr1 C6 53.87(7) 3_655 3_655
C9 Zr1 C6 134.23(7) . 3_655
C7 Zr1 C6 32.37(7) 3_655 3_655
C7 Zr1 C6 151.63(7) . 3_655
C1 Zr1 C6 87.20(7) 3_655 .
C1 Zr1 C6 87.46(7) . .
C8 Zr1 C6 134.24(7) 3_655 .
C8 Zr1 C6 53.97(6) . .
C9 Zr1 C6 134.23(7) 3_655 .
C9 Zr1 C6 53.87(7) . .
C7 Zr1 C6 151.63(7) 3_655 .
C7 Zr1 C6 32.37(7) . .
C6 Zr1 C6 171.22(9) 3_655 .
C1 Zr1 C10 76.95(7) 3_655 3_655
C1 Zr1 C10 119.23(7) . 3_655
C8 Zr1 C10 53.79(7) 3_655 3_655
C8 Zr1 C10 106.38(7) . 3_655
C9 Zr1 C10 32.45(7) 3_655 3_655
C9 Zr1 C10 122.67(7) . 3_655
C7 Zr1 C10 53.39(7) 3_655 3_655
C7 Zr1 C10 119.79(7) . 3_655
C6 Zr1 C10 32.19(7) 3_655 3_655
C6 Zr1 C10 151.56(7) . 3_655
C1 Zr1 C10 119.23(7) 3_655 .
C1 Zr1 C10 76.95(7) . .
C8 Zr1 C10 106.38(7) 3_655 .
C8 Zr1 C10 53.79(7) . .
C9 Zr1 C10 122.67(7) 3_655 .
C9 Zr1 C10 32.45(7) . .
C7 Zr1 C10 119.79(7) 3_655 .
C7 Zr1 C10 53.39(7) . .
C6 Zr1 C10 151.56(7) 3_655 .
C6 Zr1 C10 32.19(7) . .
C10 Zr1 C10 155.08(11) 3_655 .
C2 C1 Zr1 179.03(16) . .
C1 C2 C3 177.0(2) . .
C2 C3 C5 119.45(16) . .
C2 C3 C4 120.77(17) . .
C5 C3 C4 58.66(13) . .
C5 C4 C3 60.62(13) . .
C4 C5 C3 60.71(13) . .
C10 C6 C7 107.73(18) . .
C10 C6 Zr1 74.13(11) . .
C7 C6 Zr1 73.39(11) . .
C8 C7 C6 108.20(19) . .
C8 C7 Zr1 72.69(10) . .
C6 C7 Zr1 74.24(11) . .
C7 C8 C9 107.91(18) . .
C7 C8 Zr1 74.71(11) . .
C9 C8 Zr1 73.97(11) . .
C8 C9 C10 107.85(19) . .
C8 C9 Zr1 73.31(11) . .
C10 C9 Zr1 75.10(11) . .
C6 C10 C9 108.28(19) . .
C6 C10 Zr1 73.68(12) . .
C9 C10 Zr1 72.45(11) . .

loop_
_geom_bond_atom_site_label_1
_geom_bond_atom_site_label_2
_geom_bond_distance
_geom_bond_site_symmetry_2
Zr1 C1 2.2389(18) 3_655
Zr1 C1 2.2389(18) .
Zr1 C8 2.4814(18) 3_655
Zr1 C8 2.4814(18) .
Zr1 C9 2.4898(19) 3_655
Zr1 C9 2.4898(19) .
Zr1 C7 2.5072(18) 3_655
Zr1 C7 2.5072(18) .
Zr1 C6 2.5180(19) 3_655
Zr1 C6 2.5180(19) .
Zr1 C10 2.5236(19) 3_655
Zr1 C10 2.5236(19) .
C1 C2 1.213(2) .
C2 C3 1.446(2) .
C3 C5 1.511(3) .
C3 C4 1.512(2) .
C4 C5 1.481(3) .
C6 C10 1.398(3) .
C6 C7 1.401(3) .
C7 C8 1.400(3) .
C8 C9 1.400(3) .
C9 C10 1.401(3) .

loop_
_geom_torsion_atom_site_label_1
_geom_torsion_atom_site_label_2
_geom_torsion_atom_site_label_3
_geom_torsion_atom_site_label_4
_geom_torsion
_geom_torsion_site_symmetry_1
C1 Zr1 C1 C2 -124(10) 3_655
C8 Zr1 C1 C2 97(10) 3_655
C8 Zr1 C1 C2 -2(10) .
C9 Zr1 C1 C2 116(10) 3_655
C9 Zr1 C1 C2 15(10) .
C7 Zr1 C1 C2 118(10) 3_655
C7 Zr1 C1 C2 -40(10) .
C6 Zr1 C1 C2 149(10) 3_655
C6 Zr1 C1 C2 -37(10) .
C10 Zr1 C1 C2 153(10) 3_655
C10 Zr1 C1 C2 -7(10) .
Zr1 C1 C2 C3 114(9) .
C1 C2 C3 C5 76(4) .
C1 C2 C3 C4 145(4) .
C2 C3 C4 C5 -107.9(2) .
C2 C3 C5 C4 110.1(2) .
C1 Zr1 C6 C10 174.49(13) 3_655
C1 Zr1 C6 C10 69.27(13) .
C8 Zr1 C6 C10 -36.10(17) 3_655
C8 Zr1 C6 C10 -77.52(13) .
C9 Zr1 C6 C10 -82.40(16) 3_655
C9 Zr1 C6 C10 -36.73(13) .
C7 Zr1 C6 C10 11.7(2) 3_655
C7 Zr1 C6 C10 -114.53(18) .
C6 Zr1 C6 C10 121.88(12) 3_655
C10 Zr1 C6 C10 -129.9(2) 3_655
C1 Zr1 C6 C7 -70.97(13) 3_655
C1 Zr1 C6 C7 -176.19(13) .
C8 Zr1 C6 C7 78.43(16) 3_655
C8 Zr1 C6 C7 37.01(12) .
C9 Zr1 C6 C7 32.13(17) 3_655
C9 Zr1 C6 C7 77.80(13) .
C7 Zr1 C6 C7 126.2(2) 3_655
C6 Zr1 C6 C7 -123.59(12) 3_655
C10 Zr1 C6 C7 -15.4(2) 3_655
C10 Zr1 C6 C7 114.53(18) .
C10 C6 C7 C8 1.5(2) .
Zr1 C6 C7 C8 -65.27(13) .
C10 C6 C7 Zr1 66.73(14) .
C1 Zr1 C7 C8 -139.89(13) 3_655
C1 Zr1 C7 C8 119.72(13) .
C8 Zr1 C7 C8 -9.85(18) 3_655
C9 Zr1 C7 C8 -41.38(14) 3_655
C9 Zr1 C7 C8 37.60(12) .
C7 Zr1 C7 C8 -6.06(11) 3_655
C6 Zr1 C7 C8 -80.19(18) 3_655
C6 Zr1 C7 C8 115.34(19) .
C10 Zr1 C7 C8 -73.03(14) 3_655
C10 Zr1 C7 C8 78.20(14) .
C1 Zr1 C7 C6 104.77(13) 3_655
C1 Zr1 C7 C6 4.38(15) .
C8 Zr1 C7 C6 -125.19(13) 3_655
C8 Zr1 C7 C6 -115.34(19) .
C9 Zr1 C7 C6 -156.72(13) 3_655
C9 Zr1 C7 C6 -77.74(14) .
C7 Zr1 C7 C6 -121.39(13) 3_655
C6 Zr1 C7 C6 164.47(16) 3_655
C10 Zr1 C7 C6 171.63(12) 3_655
C10 Zr1 C7 C6 -37.14(13) .
C6 C7 C8 C9 -0.8(2) .
Zr1 C7 C8 C9 -67.10(13) .
C6 C7 C8 Zr1 66.30(14) .
C1 Zr1 C8 C7 40.16(13) 3_655
C1 Zr1 C8 C7 -82.80(14) .
C8 Zr1 C8 C7 171.55(16) 3_655
C9 Zr1 C8 C7 139.71(14) 3_655
C9 Zr1 C8 C7 -114.22(17) .
C7 Zr1 C8 C7 176.84(6) 3_655
C6 Zr1 C8 C7 139.19(12) 3_655
C6 Zr1 C8 C7 -36.75(12) .
C10 Zr1 C8 C7 120.09(13) 3_655
C10 Zr1 C8 C7 -76.90(14) .
C1 Zr1 C8 C9 154.39(12) 3_655
C1 Zr1 C8 C9 31.43(15) .
C8 Zr1 C8 C9 -74.23(12) 3_655
C9 Zr1 C8 C9 -106.07(14) 3_655
C7 Zr1 C8 C9 -68.94(13) 3_655
C7 Zr1 C8 C9 114.22(17) .
C6 Zr1 C8 C9 -106.59(13) 3_655
C6 Zr1 C8 C9 77.47(13) .
C10 Zr1 C8 C9 -125.69(12) 3_655
C10 Zr1 C8 C9 37.33(12) .
C7 C8 C9 C10 -0.2(2) .
Zr1 C8 C9 C10 -67.76(13) .
C7 C8 C9 Zr1 67.60(13) .
C1 Zr1 C9 C8 -34.19(15) 3_655
C1 Zr1 C9 C8 -156.16(11) .
C8 Zr1 C9 C8 102.63(13) 3_655
C9 Zr1 C9 C8 71.34(12) 3_655
C7 Zr1 C9 C8 123.81(12) 3_655
C7 Zr1 C9 C8 -37.45(11) .
C6 Zr1 C9 C8 106.63(13) 3_655
C6 Zr1 C9 C8 -77.83(13) .
C10 Zr1 C9 C8 67.78(14) 3_655
C10 Zr1 C9 C8 -114.26(18) .
C1 Zr1 C9 C10 80.07(16) 3_655
C1 Zr1 C9 C10 -41.91(14) .
C8 Zr1 C9 C10 -143.11(15) 3_655
C8 Zr1 C9 C10 114.26(18) .
C9 Zr1 C9 C10 -174.41(17) 3_655
C7 Zr1 C9 C10 -121.94(14) 3_655
C7 Zr1 C9 C10 76.80(14) .
C6 Zr1 C9 C10 -139.11(13) 3_655
C6 Zr1 C9 C10 36.43(13) .
C10 Zr1 C9 C10 -177.97(6) 3_655
C7 C6 C10 C9 -1.6(2) .
Zr1 C6 C10 C9 64.68(14) .
C7 C6 C10 Zr1 -66.24(14) .
C8 C9 C10 C6 1.1(2) .
Zr1 C9 C10 C6 -65.49(14) .
C8 C9 C10 Zr1 66.56(13) .
C1 Zr1 C10 C6 -6.30(15) 3_655
C1 Zr1 C10 C6 -106.43(13) .
C8 Zr1 C10 C6 153.90(12) 3_655
C8 Zr1 C10 C6 78.16(13) .
C9 Zr1 C10 C6 122.46(13) 3_655
C9 Zr1 C10 C6 115.81(19) .
C7 Zr1 C10 C6 -173.62(11) 3_655
C7 Zr1 C10 C6 37.35(12) .
C6 Zr1 C10 C6 -164.20(17) 3_655
C10 Zr1 C10 C6 119.87(12) 3_655
C1 Zr1 C10 C9 -122.12(13) 3_655
C1 Zr1 C10 C9 137.75(14) .
C8 Zr1 C10 C9 38.09(15) 3_655
C8 Zr1 C10 C9 -37.65(13) .
C9 Zr1 C10 C9 6.6(2) 3_655
C7 Zr1 C10 C9 70.57(15) 3_655
C7 Zr1 C10 C9 -78.46(14) .
C6 Zr1 C10 C9 79.98(19) 3_655
C6 Zr1 C10 C9 -115.81(19) .
C10 Zr1 C10 C9 4.06(12) 3_655
